data_7229858
loop_
_publ_author_name
'Liu, Zi-Yuan'
'Zou, Hua-Hong'
'Wang, Rong'
'Chen, Man-Sheng'
'Liang, Fu-Pei'

_publ_section_title
;
 Structure and magnetism of two chair-shaped hexanuclear dysprosium(iii)
 complexes exhibiting slow magnetic relaxation
;
_journal_issue 2
_journal_name_full 'RSC Advances'
_journal_page_first 767
_journal_paper_doi 10.1039/C7RA11378A
_journal_volume 8
_journal_year 2018
_chemical_formula_sum 'C86 H110 Cl2 Dy6 N10 O30'
_chemical_formula_weight 2809.74
_space_group_IT_number 2
_symmetry_cell_setting triclinic
_symmetry_space_group_name_Hall '-P 1'
_symmetry_space_group_name_H-M 'P -1'
_atom_sites_solution_hydrogens geom
_atom_sites_solution_primary direct
_atom_sites_solution_secondary difmap
_audit_creation_method SHELXL-97
_audit_update_record
;
2015-01-05 deposited with the CCDC.
2017-12-18 downloaded from the CCDC.
;
_cell_angle_alpha 79.1570(10)
_cell_angle_beta 67.587(2)
_cell_angle_gamma 69.131(2)
_cell_formula_units_Z 1
_cell_length_a 12.4846(3)
_cell_length_b 14.5722(2)
_cell_length_c 15.5223(2)
_cell_measurement_temperature 153(2)
_cell_volume 2434.88(9)
_computing_structure_refinement 'SHELXL-97 (Sheldrick, 1997)'
_computing_structure_solution 'SHELXS-97 (Sheldrick, 1990)'
_diffrn_ambient_temperature 153(2)
_diffrn_measured_fraction_theta_full 0.999
_diffrn_measured_fraction_theta_max 0.999
_diffrn_radiation_monochromator graphite
_diffrn_radiation_source 'fine-focus sealed tube'
_diffrn_radiation_type MoK\a
_diffrn_radiation_wavelength 0.71073
_diffrn_reflns_av_R_equivalents 0.0260
_diffrn_reflns_av_sigmaI/netI 0.0459
_diffrn_reflns_limit_h_max 11
_diffrn_reflns_limit_h_min -15
_diffrn_reflns_limit_k_max 17
_diffrn_reflns_limit_k_min -17
_diffrn_reflns_limit_l_max 18
_diffrn_reflns_limit_l_min -19
_diffrn_reflns_number 16896
_diffrn_reflns_theta_full 26.00
_diffrn_reflns_theta_max 26.00
_diffrn_reflns_theta_min 2.81
_exptl_absorpt_coefficient_mu 4.681
_exptl_absorpt_correction_T_max 0.5813
_exptl_absorpt_correction_T_min 0.4398
_exptl_absorpt_correction_type multi-scan
_exptl_crystal_colour yellow
_exptl_crystal_density_diffrn 1.916
_exptl_crystal_density_method 'not measured'
_exptl_crystal_description block
_exptl_crystal_F_000 1366
_exptl_crystal_preparation 'Magnetic properties'
_exptl_crystal_size_max 0.21
_exptl_crystal_size_mid 0.18
_exptl_crystal_size_min 0.13
_refine_diff_density_max 2.188
_refine_diff_density_min -1.394
_refine_diff_density_rms 0.139
_refine_ls_extinction_method none
_refine_ls_goodness_of_fit_ref 1.037
_refine_ls_hydrogen_treatment constr
_refine_ls_matrix_type full
_refine_ls_number_parameters 612
_refine_ls_number_reflns 9574
_refine_ls_number_restraints 18
_refine_ls_restrained_S_all 1.061
_refine_ls_R_factor_all 0.0369
_refine_ls_R_factor_gt 0.0306
_refine_ls_shift/su_max 0.001
_refine_ls_shift/su_mean 0.000
_refine_ls_structure_factor_coef Fsqd
_refine_ls_weighting_details
;
calc w=1/[\s^2^(Fo^2^)+(0.0256P)^2^+4.4625P] where P=(Fo^2^+2Fc^2^)/3
;
_refine_ls_weighting_scheme calc
_refine_ls_wR_factor_gt 0.0673
_refine_ls_wR_factor_ref 0.0729
_reflns_number_gt 8398
_reflns_number_total 9574
_reflns_threshold_expression >2sigma(I)
_cod_data_source_file c7ra11378a2.cif
_cod_data_source_block 1
_cod_depositor_comments
;
The following automatic conversions were performed:

'_symmetry_cell_setting' value 'Triclinic' changed to 'triclinic'
according to
/home/data/users/saulius/crontab/automatic-downloads/rss-feeds/RSC/lib/dictionaries/cif_core.dic
dictionary named 'cif_core.dic' version 2.4.2 from 2011-04-26.

Automatic conversion script
Id: cif_fix_values 4973 2017-02-22 13:04:09Z antanas 
;
_cod_original_cell_volume 2434.88(7)
_cod_original_sg_symbol_H-M P-1
_cod_database_code 7229858

loop_
_symmetry_equiv_pos_as_xyz
'x, y, z'
'-x, -y, -z'

loop_
_atom_site_label
_atom_site_type_symbol
_atom_site_fract_x
_atom_site_fract_y
_atom_site_fract_z
_atom_site_U_iso_or_equiv
_atom_site_adp_type
_atom_site_occupancy
_atom_site_symmetry_multiplicity
_atom_site_calc_flag
_atom_site_refinement_flags
Dy1 Dy 0.05946(2) 0.078143(15) 0.292891(15) 0.01654(6) Uani 1 1 d .
Dy2 Dy 0.161601(19) 0.261730(15) 0.323912(16) 0.01576(6) Uani 1 1 d .
Dy3 Dy 0.111213(19) 0.065108(15) 0.502283(15) 0.01571(6) Uani 1 1 d .
O1 O 0.0105(3) 0.1861(2) 0.4113(2) 0.0158(7) Uani 1 1 d .
H1 H -0.0628 0.2213 0.4365 0.019 Uiso 1 1 d R
O2 O -0.0813(3) 0.0392(2) 0.5819(2) 0.0178(7) Uani 1 1 d .
H2 H -0.1407 0.0916 0.5978 0.021 Uiso 1 1 d R
O3 O 0.0455(3) -0.0347(3) 0.2178(3) 0.0324(9) Uani 1 1 d .
O4 O -0.0886(4) -0.1026(3) 0.1699(3) 0.0391(10) Uani 1 1 d .
O5 O 0.2218(3) 0.0852(2) 0.3324(2) 0.0180(7) Uani 1 1 d .
O6 O 0.2326(3) 0.3747(2) 0.2296(2) 0.0223(8) Uani 1 1 d .
O7 O 0.2110(3) 0.5573(3) 0.1620(3) 0.0340(9) Uani 1 1 d .
O8 O -0.1231(3) -0.2121(2) 0.7937(2) 0.0197(7) Uani 1 1 d .
O9 O -0.3126(3) -0.2472(3) 0.9354(3) 0.0351(9) Uani 1 1 d .
O10 O 0.1961(3) 0.1952(2) 0.4625(2) 0.0210(7) Uani 1 1 d .
O11 O 0.1732(3) 0.3783(2) 0.4276(3) 0.0257(8) Uani 1 1 d .
O12 O 0.1268(3) -0.0643(2) 0.6077(2) 0.0250(8) Uani 1 1 d D
O13 O -0.0213(3) 0.3965(2) 0.3401(3) 0.0269(8) Uani 1 1 d .
H13A H -0.0795 0.3951 0.3912 0.032 Uiso 1 1 d R
O14 O 0.0334(3) 0.1547(2) 0.6372(3) 0.0291(9) Uani 1 1 d .
H14B H 0.0406 0.1186 0.6859 0.035 Uiso 1 1 d R
N1 N 0.2654(4) 0.0052(3) 0.1725(3) 0.0238(9) Uani 1 1 d .
N2 N 0.3856(3) 0.1894(3) 0.2680(3) 0.0196(9) Uani 1 1 d .
N3 N 0.3064(4) 0.0123(3) 0.5389(3) 0.0223(9) Uani 1 1 d .
N4 N 0.1142(4) -0.2015(4) 0.7516(4) 0.0489(16) Uani 1 1 d D
C1 C 0.0901(5) -0.0644(4) 0.1342(4) 0.0282(12) Uani 1 1 d .
C2 C 0.2078(5) -0.0651(4) 0.0721(4) 0.0294(12) Uani 1 1 d .
C3 C 0.2493(6) -0.0974(4) -0.0188(4) 0.0374(14) Uani 1 1 d .
H3A H 0.3290 -0.0991 -0.0601 0.045 Uiso 1 1 calc R
C4 C 0.1764(6) -0.1263(4) -0.0483(4) 0.0409(15) Uani 1 1 d .
H4A H 0.2039 -0.1444 -0.1107 0.049 Uiso 1 1 calc R
C5 C 0.0616(6) -0.1289(4) 0.0133(4) 0.0360(14) Uani 1 1 d .
H5A H 0.0119 -0.1504 -0.0068 0.043 Uiso 1 1 calc R
C6 C 0.0202(5) -0.1005(4) 0.1031(4) 0.0295(12) Uani 1 1 d .
C7 C -0.1627(6) -0.1440(5) 0.1466(5) 0.0491(17) Uani 1 1 d .
H7A H -0.2378 -0.1411 0.2000 0.074 Uiso 1 1 calc R
H7B H -0.1173 -0.2126 0.1315 0.074 Uiso 1 1 calc R
H7C H -0.1832 -0.1063 0.0926 0.074 Uiso 1 1 calc R
C8 C 0.2896(5) -0.0345(4) 0.0972(4) 0.0288(12) Uani 1 1 d .
H8A H 0.3700 -0.0449 0.0533 0.035 Uiso 1 1 calc R
C9 C 0.3635(4) 0.0318(4) 0.1809(4) 0.0267(12) Uani 1 1 d .
H9A H 0.3637 0.0975 0.1494 0.032 Uiso 1 1 calc R
H9B H 0.4432 -0.0165 0.1499 0.032 Uiso 1 1 calc R
C10 C 0.3457(4) 0.0333(3) 0.2839(3) 0.0213(11) Uani 1 1 d .
H10A H 0.3656 -0.0358 0.3114 0.026 Uiso 1 1 calc R
C11 C 0.4278(4) 0.0833(3) 0.2952(4) 0.0209(11) Uani 1 1 d .
H11A H 0.4245 0.0744 0.3609 0.025 Uiso 1 1 calc R
H11B H 0.5133 0.0533 0.2552 0.025 Uiso 1 1 calc R
C12 C 0.4678(4) 0.2314(4) 0.2221(3) 0.0218(11) Uani 1 1 d .
H12A H 0.5502 0.1906 0.2085 0.026 Uiso 1 1 calc R
C13 C 0.4490(4) 0.3329(4) 0.1891(3) 0.0208(11) Uani 1 1 d .
C14 C 0.5536(5) 0.3641(4) 0.1468(4) 0.0267(12) Uani 1 1 d .
H14A H 0.6320 0.3184 0.1416 0.032 Uiso 1 1 calc R
C15 C 0.5428(5) 0.4597(4) 0.1131(4) 0.0332(13) Uani 1 1 d .
H15A H 0.6134 0.4803 0.0864 0.040 Uiso 1 1 calc R
C16 C 0.4296(5) 0.5264(4) 0.1176(4) 0.0308(13) Uani 1 1 d .
H16A H 0.4232 0.5925 0.0939 0.037 Uiso 1 1 calc R
C17 C 0.3260(5) 0.4978(4) 0.1563(4) 0.0267(12) Uani 1 1 d .
C18 C 0.3324(5) 0.3995(4) 0.1938(4) 0.0228(11) Uani 1 1 d .
C19 C 0.2001(5) 0.6526(4) 0.1164(4) 0.0377(14) Uani 1 1 d .
H19A H 0.1149 0.6863 0.1210 0.056 Uiso 1 1 calc R
H19B H 0.2519 0.6467 0.0505 0.056 Uiso 1 1 calc R
H19C H 0.2259 0.6905 0.1462 0.056 Uiso 1 1 calc R
C20 C 0.2504(4) 0.2293(4) 0.5021(4) 0.0211(11) Uani 1 1 d .
C21 C 0.3214(5) 0.1708(4) 0.5548(4) 0.0274(12) Uani 1 1 d .
C22 C 0.3734(5) 0.2151(4) 0.5950(4) 0.0351(14) Uani 1 1 d .
H22A H 0.4201 0.1755 0.6325 0.042 Uiso 1 1 calc R
C23 C 0.3583(5) 0.3139(4) 0.5813(4) 0.0386(15) Uani 1 1 d .
H23A H 0.3925 0.3427 0.6101 0.046 Uiso 1 1 calc R
C24 C 0.2918(5) 0.3723(4) 0.5242(4) 0.0305(13) Uani 1 1 d .
H24A H 0.2827 0.4406 0.5127 0.037 Uiso 1 1 calc R
C25 C 0.2404(4) 0.3303(4) 0.4855(4) 0.0238(11) Uani 1 1 d .
C26 C 0.1541(5) 0.4824(4) 0.4077(4) 0.0342(14) Uani 1 1 d .
H26A H 0.1105 0.5161 0.4661 0.051 Uiso 1 1 calc R
H26B H 0.1056 0.5078 0.3664 0.051 Uiso 1 1 calc R
H26C H 0.2331 0.4941 0.3770 0.051 Uiso 1 1 calc R
C27 C 0.3471(4) 0.0644(4) 0.5688(4) 0.0271(12) Uani 1 1 d .
H27A H 0.3994 0.0303 0.6036 0.033 Uiso 1 1 calc R
C28 C 0.3420(4) -0.0927(4) 0.5628(4) 0.0362(15) Uani 1 1 d D
H28A H 0.4098 -0.1127 0.5876 0.043 Uiso 1 1 calc R
H28B H 0.3678 -0.1304 0.5076 0.043 Uiso 1 1 calc R
C29 C 0.2275(5) -0.1092(6) 0.6372(6) 0.081(3) Uani 1 1 d DU
H29A H 0.2105 -0.0641 0.6853 0.097 Uiso 1 1 calc R
C43 C 0.2335(6) -0.1981(6) 0.6893(6) 0.093(3) Uani 1 1 d DU
H43A H 0.2866 -0.2080 0.7263 0.112 Uiso 1 1 calc R
H43B H 0.2707 -0.2523 0.6466 0.112 Uiso 1 1 calc R
C30 C -0.1039(4) -0.2650(3) 0.8712(3) 0.0176(10) Uani 1 1 d .
C31 C 0.0124(5) -0.2982(4) 0.8790(4) 0.0270(12) Uani 1 1 d .
C32 C 0.0311(6) -0.3595(4) 0.9569(4) 0.0331(13) Uani 1 1 d .
H32A H 0.1108 -0.3855 0.9604 0.040 Uiso 1 1 calc R
C33 C -0.0643(6) -0.3822(4) 1.0281(4) 0.0406(15) Uani 1 1 d .
H33A H -0.0507 -0.4232 1.0808 0.049 Uiso 1 1 calc R
C34 C -0.1803(6) -0.3448(4) 1.0226(4) 0.0360(14) Uani 1 1 d .
H34A H -0.2468 -0.3589 1.0724 0.043 Uiso 1 1 calc R
C35 C -0.2002(5) -0.2872(4) 0.9452(4) 0.0288(12) Uani 1 1 d .
C36 C -0.4113(6) -0.2744(5) 1.0046(4) 0.0449(16) Uani 1 1 d .
H36A H -0.4855 -0.2417 0.9889 0.067 Uiso 1 1 calc R
H36B H -0.4236 -0.2543 1.0654 0.067 Uiso 1 1 calc R
H36C H -0.3930 -0.3459 1.0074 0.067 Uiso 1 1 calc R
C37 C 0.1171(5) -0.2735(5) 0.8113(4) 0.0362(14) Uani 1 1 d .
H37A H 0.1952 -0.3153 0.8118 0.043 Uiso 1 1 calc R
C38 C -0.0486(5) 0.4804(4) 0.2768(4) 0.0324(13) Uani 1 1 d .
H38A H -0.0906 0.5402 0.3114 0.049 Uiso 1 1 calc R
H38B H -0.1012 0.4718 0.2475 0.049 Uiso 1 1 calc R
H38C H 0.0275 0.4860 0.2284 0.049 Uiso 1 1 calc R
C39 C -0.0221(6) 0.2563(4) 0.6534(5) 0.0457(17) Uani 1 1 d .
H39A H 0.0146 0.2747 0.6905 0.068 Uiso 1 1 calc R
H39B H -0.1098 0.2695 0.6873 0.068 Uiso 1 1 calc R
H39C H -0.0095 0.2949 0.5935 0.068 Uiso 1 1 calc R
Cl1 Cl 0.75050(11) 0.36167(9) 0.48647(10) 0.0290(3) Uani 1 1 d .
C40 C -0.3703(9) 0.2433(6) 0.7187(6) 0.087(3) Uani 1 1 d .
H40A H -0.3589 0.3079 0.7107 0.104 Uiso 1 1 calc R
H40B H -0.3386 0.2029 0.7671 0.104 Uiso 1 1 calc R
H40C H -0.4574 0.2515 0.7375 0.104 Uiso 1 1 calc R
O15 O -0.3062(4) 0.1959(3) 0.6326(4) 0.0622(14) Uani 1 1 d .
H15D H -0.2881 0.2391 0.5895 0.075 Uiso 1 1 d R
C41 C 0.4707(6) 0.5399(5) -0.3621(5) 0.0521(18) Uani 1 1 d .
H41A H 0.4275 0.5872 -0.4012 0.063 Uiso 1 1 calc R
H41B H 0.5375 0.4882 -0.4005 0.063 Uiso 1 1 calc R
H41C H 0.5038 0.5738 -0.3345 0.063 Uiso 1 1 calc R
C42 C 0.3887(7) 0.4971(7) -0.2902(6) 0.065(2) Uani 1 1 d .
N5 N 0.3252(7) 0.4581(7) -0.2299(5) 0.089(2) Uani 1 1 d .

loop_
_atom_site_aniso_label
_atom_site_aniso_U_11
_atom_site_aniso_U_22
_atom_site_aniso_U_33
_atom_site_aniso_U_23
_atom_site_aniso_U_13
_atom_site_aniso_U_12
Dy1 0.02153(12) 0.01295(11) 0.01413(12) 0.00033(9) -0.00265(9) -0.00855(9)
Dy2 0.01736(12) 0.01193(11) 0.01697(12) 0.00249(9) -0.00380(9) -0.00736(9)
Dy3 0.01846(12) 0.01183(11) 0.01510(12) 0.00201(9) -0.00321(9) -0.00692(9)
O1 0.0162(16) 0.0113(15) 0.0166(17) 0.0004(13) -0.0025(13) -0.0044(13)
O2 0.0228(17) 0.0085(15) 0.0171(18) -0.0012(13) -0.0019(14) -0.0044(13)
O3 0.038(2) 0.026(2) 0.028(2) -0.0084(17) 0.0060(17) -0.0190(17)
O4 0.051(3) 0.040(2) 0.033(2) -0.0052(19) -0.010(2) -0.025(2)
O5 0.0186(17) 0.0145(16) 0.0166(18) 0.0000(13) -0.0021(13) -0.0050(13)
O6 0.0226(18) 0.0189(17) 0.023(2) 0.0036(15) -0.0020(15) -0.0121(15)
O7 0.032(2) 0.0173(18) 0.044(3) 0.0114(17) -0.0083(18) -0.0097(16)
O8 0.0271(18) 0.0189(17) 0.0139(17) 0.0031(14) -0.0075(14) -0.0096(14)
O9 0.038(2) 0.035(2) 0.027(2) 0.0091(18) -0.0013(17) -0.0205(18)
O10 0.0236(18) 0.0159(16) 0.027(2) 0.0040(14) -0.0104(15) -0.0111(14)
O11 0.037(2) 0.0156(17) 0.032(2) 0.0051(15) -0.0178(17) -0.0134(16)
O12 0.0187(17) 0.0169(17) 0.032(2) 0.0110(15) -0.0062(15) -0.0057(14)
O13 0.0223(18) 0.0182(18) 0.032(2) 0.0055(16) -0.0041(16) -0.0057(15)
O14 0.042(2) 0.0204(18) 0.021(2) -0.0010(15) -0.0033(17) -0.0140(17)
N1 0.029(2) 0.022(2) 0.018(2) -0.0010(18) -0.0033(18) -0.0105(19)
N2 0.020(2) 0.018(2) 0.019(2) 0.0025(17) -0.0036(17) -0.0089(17)
N3 0.020(2) 0.021(2) 0.017(2) 0.0035(18) -0.0030(17) -0.0016(18)
N4 0.031(3) 0.077(4) 0.039(3) 0.041(3) -0.022(2) -0.030(3)
C1 0.046(3) 0.017(2) 0.025(3) 0.006(2) -0.016(3) -0.013(2)
C2 0.040(3) 0.019(3) 0.027(3) -0.003(2) -0.008(2) -0.009(2)
C3 0.044(4) 0.035(3) 0.024(3) -0.008(3) -0.006(3) -0.004(3)
C4 0.058(4) 0.036(3) 0.026(3) -0.005(3) -0.015(3) -0.009(3)
C5 0.054(4) 0.026(3) 0.029(3) -0.005(3) -0.019(3) -0.006(3)
C6 0.038(3) 0.017(3) 0.028(3) -0.001(2) -0.005(2) -0.010(2)
C7 0.051(4) 0.051(4) 0.056(5) -0.010(3) -0.018(3) -0.026(3)
C8 0.035(3) 0.025(3) 0.022(3) -0.002(2) -0.004(2) -0.009(2)
C9 0.022(3) 0.026(3) 0.027(3) -0.007(2) 0.002(2) -0.010(2)
C10 0.018(2) 0.016(2) 0.023(3) 0.001(2) -0.001(2) -0.004(2)
C11 0.017(2) 0.015(2) 0.024(3) 0.002(2) -0.005(2) -0.0008(19)
C12 0.020(2) 0.027(3) 0.018(3) -0.004(2) -0.005(2) -0.008(2)
C13 0.023(3) 0.022(3) 0.015(3) 0.003(2) -0.002(2) -0.012(2)
C14 0.025(3) 0.033(3) 0.024(3) 0.006(2) -0.007(2) -0.017(2)
C15 0.037(3) 0.040(3) 0.029(3) 0.007(3) -0.006(3) -0.029(3)
C16 0.038(3) 0.026(3) 0.030(3) 0.007(2) -0.008(3) -0.020(3)
C17 0.033(3) 0.023(3) 0.022(3) 0.002(2) -0.004(2) -0.015(2)
C18 0.029(3) 0.022(3) 0.019(3) 0.001(2) -0.005(2) -0.014(2)
C19 0.047(4) 0.020(3) 0.040(4) 0.010(3) -0.012(3) -0.013(3)
C20 0.021(3) 0.022(3) 0.022(3) 0.004(2) -0.008(2) -0.012(2)
C21 0.021(3) 0.036(3) 0.024(3) -0.006(2) -0.007(2) -0.007(2)
C22 0.033(3) 0.045(4) 0.032(3) -0.003(3) -0.017(3) -0.010(3)
C23 0.043(4) 0.043(3) 0.041(4) -0.012(3) -0.017(3) -0.017(3)
C24 0.033(3) 0.031(3) 0.031(3) -0.006(2) -0.008(2) -0.016(2)
C25 0.024(3) 0.025(3) 0.020(3) -0.001(2) -0.003(2) -0.011(2)
C26 0.043(3) 0.018(3) 0.046(4) 0.000(3) -0.016(3) -0.015(2)
C27 0.016(2) 0.037(3) 0.024(3) 0.004(2) -0.008(2) -0.005(2)
C28 0.019(3) 0.026(3) 0.053(4) 0.016(3) -0.011(3) -0.006(2)
C29 0.023(3) 0.077(5) 0.108(6) 0.061(5) -0.018(3) -0.013(3)
C43 0.047(4) 0.134(7) 0.088(6) 0.071(5) -0.038(4) -0.040(4)
C30 0.033(3) 0.010(2) 0.012(2) -0.0032(18) -0.007(2) -0.009(2)
C31 0.044(3) 0.022(3) 0.020(3) 0.003(2) -0.016(2) -0.013(2)
C32 0.055(4) 0.025(3) 0.031(3) 0.008(2) -0.027(3) -0.017(3)
C33 0.073(5) 0.030(3) 0.028(3) 0.012(3) -0.025(3) -0.025(3)
C34 0.056(4) 0.033(3) 0.021(3) 0.007(2) -0.009(3) -0.025(3)
C35 0.037(3) 0.025(3) 0.024(3) 0.003(2) -0.007(2) -0.014(2)
C36 0.047(4) 0.050(4) 0.031(4) 0.010(3) -0.001(3) -0.028(3)
C37 0.034(3) 0.048(4) 0.029(3) 0.007(3) -0.020(3) -0.010(3)
C38 0.035(3) 0.023(3) 0.035(3) 0.006(2) -0.012(3) -0.007(2)
C39 0.048(4) 0.028(3) 0.048(4) -0.014(3) 0.001(3) -0.010(3)
Cl1 0.0284(7) 0.0203(6) 0.0328(8) -0.0040(5) -0.0021(6) -0.0091(5)
C40 0.114(8) 0.062(5) 0.049(5) 0.002(4) -0.005(5) -0.014(5)
O15 0.064(3) 0.034(3) 0.060(3) 0.009(2) 0.000(3) -0.012(2)
C41 0.037(4) 0.065(5) 0.047(4) -0.012(4) -0.003(3) -0.015(3)
C42 0.058(5) 0.094(6) 0.050(5) -0.029(5) 0.002(4) -0.041(5)
N5 0.099(6) 0.137(8) 0.058(5) -0.003(5) -0.024(4) -0.074(6)

loop_
_atom_type_symbol
_atom_type_description
_atom_type_scat_dispersion_real
_atom_type_scat_dispersion_imag
_atom_type_scat_source
C C 0.0033 0.0016 'International Tables Vol C Tables 4.2.6.8 and 6.1.1.4'
H H 0.0000 0.0000 'International Tables Vol C Tables 4.2.6.8 and 6.1.1.4'
N N 0.0061 0.0033 'International Tables Vol C Tables 4.2.6.8 and 6.1.1.4'
O O 0.0106 0.0060 'International Tables Vol C Tables 4.2.6.8 and 6.1.1.4'
Cl Cl 0.1484 0.1585 'International Tables Vol C Tables 4.2.6.8 and 6.1.1.4'
Dy Dy -0.1892 4.4098 'International Tables Vol C Tables 4.2.6.8 and 6.1.1.4'

loop_
_geom_angle_atom_site_label_1
_geom_angle_atom_site_label_2
_geom_angle_atom_site_label_3
_geom_angle
_geom_angle_site_symmetry_1
_geom_angle_site_symmetry_3
O3 Dy1 O12 81.10(13) . 2_556
O3 Dy1 O8 119.55(12) . 2_556
O12 Dy1 O8 133.14(11) 2_556 2_556
O3 Dy1 O2 90.34(12) . 2_556
O12 Dy1 O2 68.80(11) 2_556 2_556
O8 Dy1 O2 142.67(11) 2_556 2_556
O3 Dy1 O5 131.69(12) . .
O12 Dy1 O5 128.02(12) 2_556 .
O8 Dy1 O5 71.51(11) 2_556 .
O2 Dy1 O5 71.79(11) 2_556 .
O3 Dy1 O1 159.75(12) . .
O12 Dy1 O1 78.78(12) 2_556 .
O8 Dy1 O1 76.92(11) 2_556 .
O2 Dy1 O1 80.23(10) 2_556 .
O5 Dy1 O1 62.14(10) . .
O3 Dy1 N4 87.84(18) . 2_556
O12 Dy1 N4 68.01(13) 2_556 2_556
O8 Dy1 N4 71.19(14) 2_556 2_556
O2 Dy1 N4 136.51(13) 2_556 2_556
O5 Dy1 N4 135.75(16) . 2_556
O1 Dy1 N4 86.84(16) . 2_556
O3 Dy1 N1 71.41(13) . .
O12 Dy1 N1 149.71(13) 2_556 .
O8 Dy1 N1 73.71(12) 2_556 .
O2 Dy1 N1 98.28(12) 2_556 .
O5 Dy1 N1 67.58(12) . .
O1 Dy1 N1 127.44(12) . .
N4 Dy1 N1 121.94(15) 2_556 .
O3 Dy1 Dy3 78.79(9) . 2_556
O12 Dy1 Dy3 32.98(7) 2_556 2_556
O8 Dy1 Dy3 158.72(8) 2_556 2_556
O2 Dy1 Dy3 36.68(8) 2_556 2_556
O5 Dy1 Dy3 105.34(8) . 2_556
O1 Dy1 Dy3 83.05(7) . 2_556
N4 Dy1 Dy3 100.84(10) 2_556 2_556
N1 Dy1 Dy3 125.44(9) . 2_556
O6 Dy2 O10 126.21(12) . .
O6 Dy2 O8 91.90(12) . 2_556
O10 Dy2 O8 137.86(11) . 2_556
O6 Dy2 O1 155.28(11) . .
O10 Dy2 O1 72.57(11) . .
O8 Dy2 O1 77.95(11) 2_556 .
O6 Dy2 O13 78.73(12) . .
O10 Dy2 O13 115.04(12) . .
O8 Dy2 O13 86.86(12) 2_556 .
O1 Dy2 O13 78.25(11) . .
O6 Dy2 O5 135.71(11) . .
O10 Dy2 O5 68.72(11) . .
O8 Dy2 O5 71.13(11) 2_556 .
O1 Dy2 O5 62.27(10) . .
O13 Dy2 O5 137.63(11) . .
O6 Dy2 N2 73.98(12) . .
O10 Dy2 N2 78.74(12) . .
O8 Dy2 N2 98.40(12) 2_556 .
O1 Dy2 N2 129.41(11) . .
O13 Dy2 N2 152.34(12) . .
O5 Dy2 N2 68.81(12) . .
O6 Dy2 O11 72.89(12) . .
O10 Dy2 O11 61.91(11) . .
O8 Dy2 O11 159.51(11) 2_556 .
O1 Dy2 O11 110.24(11) . .
O13 Dy2 O11 76.92(12) . .
O5 Dy2 O11 129.35(11) . .
N2 Dy2 O11 90.63(12) . .
O12 Dy3 O1 153.85(11) . .
O12 Dy3 O10 131.57(12) . .
O1 Dy3 O10 72.01(11) . .
O12 Dy3 O14 82.17(13) . .
O1 Dy3 O14 97.87(12) . .
O10 Dy3 O14 72.74(12) . .
O12 Dy3 O2 69.35(11) . .
O1 Dy3 O2 85.06(11) . .
O10 Dy3 O2 139.00(11) . .
O14 Dy3 O2 77.50(12) . .
O12 Dy3 O2 85.03(12) . 2_556
O1 Dy3 O2 80.99(10) . 2_556
O10 Dy3 O2 135.60(11) . 2_556
O14 Dy3 O2 147.14(12) . 2_556
O2 Dy3 O2 69.66(12) . 2_556
O12 Dy3 O5 132.90(11) . .
O1 Dy3 O5 61.23(10) . .
O10 Dy3 O5 66.69(11) . .
O14 Dy3 O5 138.34(11) . .
O2 Dy3 O5 130.08(11) . .
O2 Dy3 O5 69.55(11) 2_556 .
O12 Dy3 N3 66.38(12) . .
O1 Dy3 N3 139.72(12) . .
O10 Dy3 N3 69.69(12) . .
O14 Dy3 N3 82.41(13) . .
O2 Dy3 N3 133.27(12) . .
O2 Dy3 N3 119.47(12) 2_556 .
O5 Dy3 N3 92.01(12) . .
O12 Dy3 Dy1 33.76(8) . 2_556
O1 Dy3 Dy1 121.40(7) . 2_556
O10 Dy3 Dy1 143.52(8) . 2_556
O14 Dy3 Dy1 71.83(9) . 2_556
O2 Dy3 Dy1 36.47(8) . 2_556
O2 Dy3 Dy1 80.76(8) 2_556 2_556
O5 Dy3 Dy1 149.60(7) . 2_556
N3 Dy3 Dy1 97.14(9) . 2_556
O12 Dy3 Dy3 74.49(9) . 2_556
O1 Dy3 Dy3 81.49(7) . 2_556
O10 Dy3 Dy3 153.50(8) . 2_556
O14 Dy3 Dy3 112.37(9) . 2_556
O2 Dy3 Dy3 34.88(7) . 2_556
O2 Dy3 Dy3 34.79(8) 2_556 2_556
O5 Dy3 Dy3 100.29(7) . 2_556
N3 Dy3 Dy3 135.81(9) . 2_556
Dy1 Dy3 Dy3 54.039(6) 2_556 2_556
Dy3 O1 Dy2 101.14(11) . .
Dy3 O1 Dy1 95.10(10) . .
Dy2 O1 Dy1 95.28(11) . .
Dy3 O1 H1 119.9 . .
Dy2 O1 H1 120.0 . .
Dy1 O1 H1 119.9 . .
Dy1 O2 Dy3 106.85(12) 2_556 .
Dy1 O2 Dy3 95.20(11) 2_556 2_556
Dy3 O2 Dy3 110.34(12) . 2_556
Dy1 O2 H2 114.3 2_556 .
Dy3 O2 H2 114.2 . .
Dy3 O2 H2 114.2 2_556 .
C1 O3 Dy1 137.4(3) . .
C6 O4 C7 117.5(5) . .
C10 O5 Dy1 122.0(3) . .
C10 O5 Dy2 117.8(3) . .
Dy1 O5 Dy2 95.10(11) . .
C10 O5 Dy3 125.9(3) . .
Dy1 O5 Dy3 92.53(11) . .
Dy2 O5 Dy3 96.30(11) . .
C18 O6 Dy2 140.4(3) . .
C17 O7 C19 116.8(4) . .
C30 O8 Dy2 128.3(3) . 2_556
C30 O8 Dy1 131.2(3) . 2_556
Dy2 O8 Dy1 96.97(12) 2_556 2_556
C35 O9 C36 117.7(5) . .
C20 O10 Dy2 124.0(3) . .
C20 O10 Dy3 134.1(3) . .
Dy2 O10 Dy3 101.96(13) . .
C25 O11 C26 117.1(4) . .
C25 O11 Dy2 114.2(3) . .
C26 O11 Dy2 125.2(3) . .
C29 O12 Dy3 124.6(3) . .
C29 O12 Dy1 117.9(3) . 2_556
Dy3 O12 Dy1 113.26(12) . 2_556
C38 O13 Dy2 130.1(3) . .
C38 O13 H13A 114.8 . .
Dy2 O13 H13A 115.1 . .
C39 O14 Dy3 133.1(4) . .
C39 O14 H14B 113.5 . .
Dy3 O14 H14B 113.4 . .
C8 N1 C9 116.8(4) . .
C8 N1 Dy1 128.2(4) . .
C9 N1 Dy1 113.6(3) . .
C12 N2 C11 117.5(4) . .
C12 N2 Dy2 129.2(3) . .
C11 N2 Dy2 113.3(3) . .
C27 N3 C28 117.3(4) . .
C27 N3 Dy3 128.0(3) . .
C28 N3 Dy3 109.8(3) . .
C37 N4 C43 113.9(5) . .
C37 N4 Dy1 131.4(4) . 2_556
C43 N4 Dy1 114.1(3) . 2_556
O3 C1 C2 122.9(5) . .
O3 C1 C6 119.2(5) . .
C2 C1 C6 117.8(5) . .
C3 C2 C1 119.5(5) . .
C3 C2 C8 117.5(5) . .
C1 C2 C8 122.9(5) . .
C4 C3 C2 121.0(6) . .
C4 C3 H3A 119.5 . .
C2 C3 H3A 119.5 . .
C3 C4 C5 120.0(6) . .
C3 C4 H4A 120.0 . .
C5 C4 H4A 120.0 . .
C6 C5 C4 120.2(6) . .
C6 C5 H5A 119.9 . .
C4 C5 H5A 119.9 . .
O4 C6 C5 125.2(5) . .
O4 C6 C1 113.4(5) . .
C5 C6 C1 121.3(5) . .
O4 C7 H7A 109.5 . .
O4 C7 H7B 109.5 . .
H7A C7 H7B 109.5 . .
O4 C7 H7C 109.5 . .
H7A C7 H7C 109.5 . .
H7B C7 H7C 109.5 . .
N1 C8 C2 127.1(5) . .
N1 C8 H8A 116.5 . .
C2 C8 H8A 116.5 . .
N1 C9 C10 110.3(4) . .
N1 C9 H9A 109.6 . .
C10 C9 H9A 109.6 . .
N1 C9 H9B 109.6 . .
C10 C9 H9B 109.6 . .
H9A C9 H9B 108.1 . .
O5 C10 C11 109.1(4) . .
O5 C10 C9 109.2(4) . .
C11 C10 C9 111.3(4) . .
O5 C10 H10A 109.1 . .
C11 C10 H10A 109.1 . .
C9 C10 H10A 109.1 . .
N2 C11 C10 108.9(4) . .
N2 C11 H11A 109.9 . .
C10 C11 H11A 109.9 . .
N2 C11 H11B 109.9 . .
C10 C11 H11B 109.9 . .
H11A C11 H11B 108.3 . .
N2 C12 C13 127.5(5) . .
N2 C12 H12A 116.3 . .
C13 C12 H12A 116.3 . .
C14 C13 C18 120.1(5) . .
C14 C13 C12 117.2(4) . .
C18 C13 C12 122.6(4) . .
C15 C14 C13 120.5(5) . .
C15 C14 H14A 119.8 . .
C13 C14 H14A 119.8 . .
C14 C15 C16 120.5(5) . .
C14 C15 H15A 119.8 . .
C16 C15 H15A 119.8 . .
C17 C16 C15 120.6(5) . .
C17 C16 H16A 119.7 . .
C15 C16 H16A 119.7 . .
O7 C17 C16 125.0(5) . .
O7 C17 C18 114.0(4) . .
C16 C17 C18 121.0(5) . .
O6 C18 C13 123.2(4) . .
O6 C18 C17 119.5(5) . .
C13 C18 C17 117.3(5) . .
O7 C19 H19A 109.5 . .
O7 C19 H19B 109.5 . .
H19A C19 H19B 109.5 . .
O7 C19 H19C 109.5 . .
H19A C19 H19C 109.5 . .
H19B C19 H19C 109.5 . .
O10 C20 C21 123.8(5) . .
O10 C20 C25 117.8(4) . .
C21 C20 C25 118.3(5) . .
C20 C21 C22 119.2(5) . .
C20 C21 C27 122.7(5) . .
C22 C21 C27 118.1(5) . .
C23 C22 C21 121.5(5) . .
C23 C22 H22A 119.2 . .
C21 C22 H22A 119.2 . .
C22 C23 C24 119.4(5) . .
C22 C23 H23A 120.3 . .
C24 C23 H23A 120.3 . .
C25 C24 C23 119.5(5) . .
C25 C24 H24A 120.2 . .
C23 C24 H24A 120.2 . .
C24 C25 O11 126.0(5) . .
C24 C25 C20 121.9(5) . .
O11 C25 C20 112.1(4) . .
O11 C26 H26A 109.5 . .
O11 C26 H26B 109.5 . .
H26A C26 H26B 109.5 . .
O11 C26 H26C 109.5 . .
H26A C26 H26C 109.5 . .
H26B C26 H26C 109.5 . .
N3 C27 C21 126.6(5) . .
N3 C27 H27A 116.7 . .
C21 C27 H27A 116.7 . .
N3 C28 C29 104.4(4) . .
N3 C28 H28A 110.9 . .
C29 C28 H28A 110.9 . .
N3 C28 H28B 110.9 . .
C29 C28 H28B 110.9 . .
H28A C28 H28B 108.9 . .
C43 C29 O12 117.8(6) . .
C43 C29 C28 120.3(5) . .
O12 C29 C28 110.5(5) . .
C43 C29 H29A 101.3 . .
O12 C29 H29A 101.3 . .
C28 C29 H29A 101.3 . .
C29 C43 N4 111.8(6) . .
C29 C43 H43A 109.3 . .
N4 C43 H43A 109.3 . .
C29 C43 H43B 109.3 . .
N4 C43 H43B 109.3 . .
H43A C43 H43B 107.9 . .
O8 C30 C35 120.4(5) . .
O8 C30 C31 121.0(4) . .
C35 C30 C31 118.7(5) . .
C30 C31 C32 119.3(5) . .
C30 C31 C37 124.2(5) . .
C32 C31 C37 116.5(5) . .
C33 C32 C31 121.0(6) . .
C33 C32 H32A 119.5 . .
C31 C32 H32A 119.5 . .
C32 C33 C34 119.4(5) . .
C32 C33 H33A 120.3 . .
C34 C33 H33A 120.3 . .
C35 C34 C33 120.6(6) . .
C35 C34 H34A 119.7 . .
C33 C34 H34A 119.7 . .
O9 C35 C34 123.7(5) . .
O9 C35 C30 115.6(5) . .
C34 C35 C30 120.8(5) . .
O9 C36 H36A 109.5 . .
O9 C36 H36B 109.5 . .
H36A C36 H36B 109.5 . .
O9 C36 H36C 109.5 . .
H36A C36 H36C 109.5 . .
H36B C36 H36C 109.5 . .
N4 C37 C31 126.0(5) . .
N4 C37 H37A 117.0 . .
C31 C37 H37A 117.0 . .
O13 C38 H38A 109.5 . .
O13 C38 H38B 109.5 . .
H38A C38 H38B 109.5 . .
O13 C38 H38C 109.5 . .
H38A C38 H38C 109.5 . .
H38B C38 H38C 109.5 . .
O14 C39 H39A 109.5 . .
O14 C39 H39B 109.5 . .
H39A C39 H39B 109.5 . .
O14 C39 H39C 109.5 . .
H39A C39 H39C 109.5 . .
H39B C39 H39C 109.5 . .
O15 C40 H40A 109.5 . .
O15 C40 H40B 109.5 . .
H40A C40 H40B 109.5 . .
O15 C40 H40C 109.5 . .
H40A C40 H40C 109.5 . .
H40B C40 H40C 109.5 . .
C40 O15 H15D 108.0 . .
C42 C41 H41A 109.5 . .
C42 C41 H41B 109.5 . .
H41A C41 H41B 109.5 . .
C42 C41 H41C 109.5 . .
H41A C41 H41C 109.5 . .
H41B C41 H41C 109.5 . .
N5 C42 C41 176.9(11) . .

loop_
_geom_bond_atom_site_label_1
_geom_bond_atom_site_label_2
_geom_bond_distance
_geom_bond_site_symmetry_2
Dy1 O3 2.275(4) .
Dy1 O12 2.304(3) 2_556
Dy1 O8 2.357(3) 2_556
Dy1 O2 2.366(3) 2_556
Dy1 O5 2.370(3) .
Dy1 O1 2.403(3) .
Dy1 N4 2.511(5) 2_556
Dy1 N1 2.524(4) .
Dy1 Dy3 3.8095(3) 2_556
Dy2 O6 2.187(3) .
Dy2 O10 2.320(3) .
Dy2 O8 2.346(3) 2_556
Dy2 O1 2.362(3) .
Dy2 O13 2.385(3) .
Dy2 O5 2.402(3) .
Dy2 N2 2.466(4) .
Dy2 O11 2.623(3) .
Dy3 O12 2.257(3) .
Dy3 O1 2.349(3) .
Dy3 O10 2.364(3) .
Dy3 O14 2.369(3) .
Dy3 O2 2.378(3) .
Dy3 O2 2.383(3) 2_556
Dy3 O5 2.483(3) .
Dy3 N3 2.532(4) .
Dy3 Dy1 3.8095(3) 2_556
Dy3 Dy3 3.9079(4) 2_556
O1 H1 0.8500 .
O2 Dy1 2.366(3) 2_556
O2 Dy3 2.383(3) 2_556
O2 H2 0.8499 .
O3 C1 1.292(6) .
O4 C6 1.365(7) .
O4 C7 1.443(7) .
O5 C10 1.423(5) .
O6 C18 1.307(6) .
O7 C17 1.366(6) .
O7 C19 1.419(6) .
O8 C30 1.355(6) .
O8 Dy2 2.346(3) 2_556
O8 Dy1 2.357(3) 2_556
O9 C35 1.370(7) .
O9 C36 1.417(6) .
O10 C20 1.325(6) .
O11 C25 1.386(6) .
O11 C26 1.440(6) .
O12 C29 1.398(6) .
O12 Dy1 2.304(3) 2_556
O13 C38 1.443(6) .
O13 H13A 0.8501 .
O14 C39 1.418(6) .
O14 H14B 0.8500 .
N1 C8 1.286(6) .
N1 C9 1.465(6) .
N2 C12 1.289(6) .
N2 C11 1.479(6) .
N3 C27 1.279(7) .
N3 C28 1.450(6) .
N4 C37 1.263(7) .
N4 C43 1.446(7) .
N4 Dy1 2.511(5) 2_556
C1 C2 1.415(8) .
C1 C6 1.419(8) .
C2 C3 1.414(7) .
C2 C8 1.445(8) .
C3 C4 1.371(8) .
C3 H3A 0.9500 .
C4 C5 1.397(9) .
C4 H4A 0.9500 .
C5 C6 1.378(8) .
C5 H5A 0.9500 .
C7 H7A 0.9800 .
C7 H7B 0.9800 .
C7 H7C 0.9800 .
C8 H8A 0.9500 .
C9 C10 1.531(7) .
C9 H9A 0.9900 .
C9 H9B 0.9900 .
C10 C11 1.526(7) .
C10 H10A 1.0000 .
C11 H11A 0.9900 .
C11 H11B 0.9900 .
C12 C13 1.436(7) .
C12 H12A 0.9500 .
C13 C14 1.414(7) .
C13 C18 1.417(7) .
C14 C15 1.370(7) .
C14 H14A 0.9500 .
C15 C16 1.386(8) .
C15 H15A 0.9500 .
C16 C17 1.379(7) .
C16 H16A 0.9500 .
C17 C18 1.428(7) .
C19 H19A 0.9800 .
C19 H19B 0.9800 .
C19 H19C 0.9800 .
C20 C21 1.392(7) .
C20 C25 1.414(7) .
C21 C22 1.410(8) .
C21 C27 1.458(7) .
C22 C23 1.370(8) .
C22 H22A 0.9500 .
C23 C24 1.404(8) .
C23 H23A 0.9500 .
C24 C25 1.365(7) .
C24 H24A 0.9500 .
C26 H26A 0.9800 .
C26 H26B 0.9800 .
C26 H26C 0.9800 .
C27 H27A 0.9500 .
C28 C29 1.522(6) .
C28 H28A 0.9900 .
C28 H28B 0.9900 .
C29 C43 1.386(7) .
C29 H29A 1.0000 .
C43 H43A 0.9900 .
C43 H43B 0.9900 .
C30 C35 1.398(7) .
C30 C31 1.403(7) .
C31 C32 1.405(7) .
C31 C37 1.444(8) .
C32 C33 1.374(8) .
C32 H32A 0.9500 .
C33 C34 1.385(9) .
C33 H33A 0.9500 .
C34 C35 1.382(8) .
C34 H34A 0.9500 .
C36 H36A 0.9800 .
C36 H36B 0.9800 .
C36 H36C 0.9800 .
C37 H37A 0.9500 .
C38 H38A 0.9800 .
C38 H38B 0.9800 .
C38 H38C 0.9800 .
C39 H39A 0.9800 .
C39 H39B 0.9800 .
C39 H39C 0.9800 .
C40 O15 1.429(9) .
C40 H40A 0.9800 .
C40 H40B 0.9800 .
C40 H40C 0.9800 .
O15 H15D 0.8500 .
C41 C42 1.416(10) .
C41 H41A 0.9800 .
C41 H41B 0.9800 .
C41 H41C 0.9800 .
C42 N5 1.176(10) .
